data_7052192
loop_
_publ_author_name
'Sanmart\'in, Jes\'us'
'Novio, Fernando'
'Garc\'ia-Deibe, Ana M.'
'Fondo, Matilde'
'Bermejo, Manuel R.'

_publ_section_title
;
 Trimorphism of an asymmetric disulfonamide Schiff base
;
_journal_issue 9
_journal_name_full 'New Journal of Chemistry'
_journal_page_first 1605
_journal_paper_doi 10.1039/b704195k
_journal_volume 31
_journal_year 2007
_chemical_formula_moiety 'C14 H16 N2 O2 S'
_chemical_formula_sum 'C14 H16 N2 O2 S'
_chemical_formula_weight 276.35
_chemical_name_systematic
;
?
;
_space_group_IT_number 14
_symmetry_cell_setting monoclinic
_symmetry_space_group_name_Hall '-P 2yn'
_symmetry_space_group_name_H-M 'P 1 21/n 1'
_atom_sites_solution_hydrogens geom
_atom_sites_solution_primary direct
_atom_sites_solution_secondary difmap
_audit_creation_method SHELXL-97
_cell_angle_alpha 90.00
_cell_angle_beta 100.833(16)
_cell_angle_gamma 90.00
_cell_formula_units_Z 4
_cell_length_a 13.184(3)
_cell_length_b 5.7697(10)
_cell_length_c 18.696(4)
_cell_measurement_reflns_used 25
_cell_measurement_temperature 293(2)
_cell_measurement_theta_max 41.94
_cell_measurement_theta_min 18.83
_cell_volume 1396.8(5)
_computing_cell_refinement 'CAD4-Express Software (Nonius, 1994)'
_computing_data_collection 'CAD4-Express Software (Nonius, 1994)'
_computing_data_reduction 'XCAD4 (Harms & Wocadlo, 1995)'
_computing_molecular_graphics 'ORTEP3-for windows (Farrugia, 1997)'
_computing_publication_material 'WINGX (Farrugia, 1999)'
_computing_structure_refinement 'SHELXL-97 (Sheldrick, 1997)'
_computing_structure_solution 'SHELXS-97 (Sheldrick, 1997)'
_diffrn_ambient_temperature 293(2)
_diffrn_measured_fraction_theta_full 0.997
_diffrn_measured_fraction_theta_max 0.997
_diffrn_measurement_device_type 'CAD4 Enraf Nonius'
_diffrn_measurement_method omega/2-theta
_diffrn_radiation_monochromator graphite
_diffrn_radiation_source 'fine-focus sealed tube'
_diffrn_radiation_type CuK\a
_diffrn_radiation_wavelength 1.54180
_diffrn_reflns_av_R_equivalents 0.0680
_diffrn_reflns_av_sigmaI/netI 0.0421
_diffrn_reflns_limit_h_max 16
_diffrn_reflns_limit_h_min -16
_diffrn_reflns_limit_k_max 7
_diffrn_reflns_limit_k_min 0
_diffrn_reflns_limit_l_max 0
_diffrn_reflns_limit_l_min -23
_diffrn_reflns_number 2872
_diffrn_reflns_theta_full 73.08
_diffrn_reflns_theta_max 73.08
_diffrn_reflns_theta_min 3.79
_diffrn_standards_decay_% 6
_diffrn_standards_interval_count 187
_diffrn_standards_interval_time 86
_diffrn_standards_number 3
_exptl_absorpt_coefficient_mu 2.060
_exptl_absorpt_correction_T_max 0.6377
_exptl_absorpt_correction_T_min 0.2914
_exptl_absorpt_correction_type psi-scan
_exptl_crystal_colour colourless
_exptl_crystal_density_diffrn 1.314
_exptl_crystal_density_method 'not measured'
_exptl_crystal_description prism
_exptl_crystal_F_000 584
_exptl_crystal_size_max 0.52
_exptl_crystal_size_mid 0.32
_exptl_crystal_size_min 0.24
_refine_diff_density_max 0.218
_refine_diff_density_min -0.353
_refine_diff_density_rms 0.051
_refine_ls_extinction_method none
_refine_ls_goodness_of_fit_ref 1.038
_refine_ls_hydrogen_treatment mixed
_refine_ls_matrix_type full
_refine_ls_number_parameters 185
_refine_ls_number_reflns 2785
_refine_ls_number_restraints 0
_refine_ls_restrained_S_all 1.038
_refine_ls_R_factor_all 0.1395
_refine_ls_R_factor_gt 0.0632
_refine_ls_shift/su_max 0.000
_refine_ls_shift/su_mean 0.000
_refine_ls_structure_factor_coef Fsqd
_refine_ls_weighting_details 'calc w=1/[\s^2^(Fo^2^)+(0.1166P)^2^+0.0067P] where P=(Fo^2^+2Fc^2^)/3'
_refine_ls_weighting_scheme calc
_refine_ls_wR_factor_gt 0.1731
_refine_ls_wR_factor_ref 0.2117
_reflns_number_gt 1431
_reflns_number_total 2785
_reflns_threshold_expression >2sigma(I)
_cod_data_source_file b704195k.txt
_cod_data_source_block A
_cod_depositor_comments
;
The following automatic conversions were performed:
'_symmetry_cell_setting' value 'Monoclinic' changed to 'monoclinic'
according to '/home/saulius/struct/CIF-dictionaries/cif_core.dic'
dictionary named 'cif_core.dic' version 2.4.1 from 2010-06-29.

Automatic conversion script
Id: cif_fix_enum 1527 2010-12-29 10:47:43Z saulius 
;
_cod_original_cell_volume 1396.7(5)
_cod_original_sg_symbol_H-M 'P 21/n'
_cod_database_code 7052192

loop_
_symmetry_equiv_pos_as_xyz
'x, y, z'
'-x+1/2, y+1/2, -z+1/2'
'-x, -y, -z'
'x-1/2, -y-1/2, z-1/2'

loop_
_atom_site_label
_atom_site_type_symbol
_atom_site_fract_x
_atom_site_fract_y
_atom_site_fract_z
_atom_site_U_iso_or_equiv
_atom_site_adp_type
_atom_site_occupancy
_atom_site_symmetry_multiplicity
_atom_site_calc_flag
_atom_site_refinement_flags
_atom_site_disorder_assembly
_atom_site_disorder_group
C1 C 0.1676(3) 0.9128(7) 0.3727(2) 0.0808(10) Uani 1 1 d . . .
C2 C 0.1576(4) 0.9988(10) 0.4391(3) 0.1252(18) Uani 1 1 d . . .
H2 H 0.2003 0.9465 0.4814 0.150 Uiso 1 1 calc R . .
C3 C 0.0831(4) 1.1644(12) 0.4426(3) 0.143(2) Uani 1 1 d . . .
H3 H 0.0760 1.2225 0.4878 0.172 Uiso 1 1 calc R . .
C4 C 0.0183(3) 1.2468(9) 0.3804(3) 0.1042(14) Uani 1 1 d . . .
C40 C -0.0600(4) 1.4389(11) 0.3850(3) 0.141(2) Uani 1 1 d . . .
H40A H -0.0245 1.5840 0.3948 0.212 Uiso 1 1 calc R . .
H40B H -0.0967 1.4045 0.4234 0.212 Uiso 1 1 calc R . .
H40C H -0.1080 1.4488 0.3396 0.212 Uiso 1 1 calc R . .
C5 C 0.0296(3) 1.1567(8) 0.3157(3) 0.1014(13) Uani 1 1 d . . .
H5 H -0.0135 1.2067 0.2732 0.122 Uiso 1 1 calc R . .
C6 C 0.1036(3) 0.9928(8) 0.3115(2) 0.0947(12) Uani 1 1 d . . .
H6 H 0.1103 0.9349 0.2662 0.114 Uiso 1 1 calc R . .
S1 S 0.26401(7) 0.71149(18) 0.36578(5) 0.0866(4) Uani 1 1 d . . .
O2 O 0.3058(2) 0.6304(5) 0.43722(15) 0.1094(10) Uani 1 1 d . . .
O1 O 0.2231(2) 0.5511(5) 0.30951(16) 0.1025(9) Uani 1 1 d . . .
N1 N 0.3569(2) 0.8444(6) 0.33703(19) 0.0844(9) Uani 1 1 d . . .
C7 C 0.4203(3) 1.0197(6) 0.3823(2) 0.0918(12) Uani 1 1 d . . .
H7A H 0.4167 0.9956 0.4331 0.110 Uiso 1 1 calc R . .
H7B H 0.3938 1.1734 0.3684 0.110 Uiso 1 1 calc R . .
C8 C 0.5300(3) 1.0021(6) 0.3725(2) 0.0827(11) Uani 1 1 d . . .
C9 C 0.5741(4) 1.1636(9) 0.3333(3) 0.1238(18) Uani 1 1 d . . .
H9 H 0.5349 1.2898 0.3132 0.149 Uiso 1 1 calc R . .
C10 C 0.6752(4) 1.1432(12) 0.3228(3) 0.139(2) Uani 1 1 d . . .
H10 H 0.7035 1.2551 0.2966 0.167 Uiso 1 1 calc R . .
C11 C 0.7324(4) 0.9578(12) 0.3513(3) 0.1216(17) Uani 1 1 d . . .
H11 H 0.7999 0.9416 0.3440 0.146 Uiso 1 1 calc R . .
C12 C 0.6914(3) 0.7957(9) 0.3905(3) 0.1078(14) Uani 1 1 d . . .
H12 H 0.7315 0.6696 0.4096 0.129 Uiso 1 1 calc R . .
C13 C 0.5909(3) 0.8151(7) 0.4025(2) 0.0838(10) Uani 1 1 d . . .
N2 N 0.5526(4) 0.6568(9) 0.4448(3) 0.1207(16) Uani 1 1 d . . .
H1A H 0.337(3) 0.894(7) 0.287(2) 0.101(13) Uiso 1 1 d . . .
H2B H 0.491(4) 0.633(8) 0.437(3) 0.112(18) Uiso 1 1 d . . .
H2A H 0.592(4) 0.556(10) 0.467(3) 0.15(2) Uiso 1 1 d . . .

loop_
_atom_site_aniso_label
_atom_site_aniso_U_11
_atom_site_aniso_U_22
_atom_site_aniso_U_33
_atom_site_aniso_U_23
_atom_site_aniso_U_13
_atom_site_aniso_U_12
C1 0.079(2) 0.084(2) 0.079(2) -0.005(2) 0.0146(17) -0.0066(18)
C2 0.126(4) 0.158(5) 0.086(3) -0.015(3) 0.008(3) 0.039(4)
C3 0.130(4) 0.199(6) 0.098(3) -0.039(4) 0.013(3) 0.043(4)
C4 0.081(2) 0.110(3) 0.121(4) -0.022(3) 0.018(2) -0.006(2)
C40 0.107(3) 0.148(5) 0.169(5) -0.037(4) 0.024(3) 0.022(3)
C5 0.084(2) 0.115(3) 0.101(3) -0.003(3) 0.006(2) -0.004(2)
C6 0.086(2) 0.108(3) 0.087(3) -0.003(2) 0.0101(19) 0.008(2)
S1 0.0908(7) 0.0841(6) 0.0827(6) 0.0017(6) 0.0105(4) -0.0003(5)
O2 0.121(2) 0.114(2) 0.0898(19) 0.0212(18) 0.0120(15) 0.0155(18)
O1 0.1078(19) 0.0924(17) 0.106(2) -0.0176(17) 0.0173(15) -0.0186(15)
N1 0.0737(18) 0.092(2) 0.085(2) 0.0051(18) 0.0089(15) -0.0027(15)
C7 0.083(2) 0.072(2) 0.114(3) -0.005(2) 0.002(2) 0.0063(18)
C8 0.082(2) 0.076(2) 0.083(2) 0.000(2) -0.0020(17) -0.0013(17)
C9 0.106(3) 0.111(3) 0.140(4) 0.036(3) -0.014(3) -0.021(3)
C10 0.106(4) 0.161(5) 0.142(5) 0.043(4) 0.000(3) -0.043(4)
C11 0.090(3) 0.160(5) 0.117(4) -0.003(4) 0.025(3) -0.017(3)
C12 0.087(3) 0.110(3) 0.123(4) 0.003(3) 0.014(2) 0.016(3)
C13 0.084(2) 0.085(2) 0.082(2) 0.004(2) 0.0125(17) 0.010(2)
N2 0.102(3) 0.125(4) 0.135(4) 0.053(3) 0.023(3) 0.023(3)

loop_
_atom_type_symbol
_atom_type_description
_atom_type_scat_dispersion_real
_atom_type_scat_dispersion_imag
_atom_type_scat_source
C C 0.0181 0.0091 'International Tables Vol C Tables 4.2.6.8 and 6.1.1.4'
H H 0.0000 0.0000 'International Tables Vol C Tables 4.2.6.8 and 6.1.1.4'
N N 0.0311 0.0180 'International Tables Vol C Tables 4.2.6.8 and 6.1.1.4'
O O 0.0492 0.0322 'International Tables Vol C Tables 4.2.6.8 and 6.1.1.4'
S S 0.3331 0.5567 'International Tables Vol C Tables 4.2.6.8 and 6.1.1.4'

loop_
_geom_angle_atom_site_label_1
_geom_angle_atom_site_label_2
_geom_angle_atom_site_label_3
_geom_angle
_geom_angle_site_symmetry_1
_geom_angle_site_symmetry_3
_geom_angle_publ_flag
C2 C1 C6 119.2(4) . . ?
C2 C1 S1 120.3(3) . . ?
C6 C1 S1 120.5(3) . . ?
C1 C2 C3 119.0(4) . . ?
C1 C2 H2 120.5 . . ?
C3 C2 H2 120.5 . . ?
C2 C3 C4 121.9(5) . . ?
C2 C3 H3 119.0 . . ?
C4 C3 H3 119.0 . . ?
C5 C4 C3 117.6(5) . . ?
C5 C4 C40 121.3(5) . . ?
C3 C4 C40 121.1(5) . . ?
C4 C40 H40A 109.5 . . ?
C4 C40 H40B 109.5 . . ?
H40A C40 H40B 109.5 . . ?
C4 C40 H40C 109.5 . . ?
H40A C40 H40C 109.5 . . ?
H40B C40 H40C 109.5 . . ?
C4 C5 C6 121.0(4) . . ?
C4 C5 H5 119.5 . . ?
C6 C5 H5 119.5 . . ?
C1 C6 C5 121.3(4) . . ?
C1 C6 H6 119.3 . . ?
C5 C6 H6 119.3 . . ?
O2 S1 O1 120.25(19) . . ?
O2 S1 N1 106.46(17) . . ?
O1 S1 N1 105.48(18) . . ?
O2 S1 C1 107.94(19) . . ?
O1 S1 C1 107.81(17) . . ?
N1 S1 C1 108.44(18) . . ?
C7 N1 S1 121.1(3) . . ?
C7 N1 H1A 112(2) . . ?
S1 N1 H1A 112(2) . . ?
N1 C7 C8 109.9(3) . . ?
N1 C7 H7A 109.7 . . ?
C8 C7 H7A 109.7 . . ?
N1 C7 H7B 109.7 . . ?
C8 C7 H7B 109.7 . . ?
H7A C7 H7B 108.2 . . ?
C9 C8 C13 117.8(4) . . ?
C9 C8 C7 122.2(4) . . ?
C13 C8 C7 120.0(4) . . ?
C8 C9 C10 121.9(5) . . ?
C8 C9 H9 119.0 . . ?
C10 C9 H9 119.0 . . ?
C11 C10 C9 119.2(5) . . ?
C11 C10 H10 120.4 . . ?
C9 C10 H10 120.4 . . ?
C10 C11 C12 120.4(5) . . ?
C10 C11 H11 119.8 . . ?
C12 C11 H11 119.8 . . ?
C11 C12 C13 121.2(5) . . ?
C11 C12 H12 119.4 . . ?
C13 C12 H12 119.4 . . ?
N2 C13 C12 120.5(4) . . ?
N2 C13 C8 120.1(4) . . ?
C12 C13 C8 119.4(4) . . ?
C13 N2 H2B 119(3) . . ?
C13 N2 H2A 119(4) . . ?
H2B N2 H2A 119(5) . . ?

loop_
_geom_bond_atom_site_label_1
_geom_bond_atom_site_label_2
_geom_bond_distance
_geom_bond_site_symmetry_2
_geom_bond_publ_flag
C1 C2 1.368(6) . ?
C1 C6 1.368(5) . ?
C1 S1 1.744(4) . ?
C2 C3 1.380(7) . ?
C2 H2 0.9300 . ?
C3 C4 1.391(6) . ?
C3 H3 0.9300 . ?
C4 C5 1.351(6) . ?
C4 C40 1.528(6) . ?
C40 H40A 0.9600 . ?
C40 H40B 0.9600 . ?
C40 H40C 0.9600 . ?
C5 C6 1.371(6) . ?
C5 H5 0.9300 . ?
C6 H6 0.9300 . ?
S1 O2 1.425(3) . ?
S1 O1 1.428(3) . ?
S1 N1 1.620(4) . ?
N1 C7 1.474(4) . ?
N1 H1A 0.96(4) . ?
C7 C8 1.495(5) . ?
C7 H7A 0.9700 . ?
C7 H7B 0.9700 . ?
C8 C9 1.380(6) . ?
C8 C13 1.398(5) . ?
C9 C10 1.389(7) . ?
C9 H9 0.9300 . ?
C10 C11 1.358(7) . ?
C10 H10 0.9300 . ?
C11 C12 1.361(7) . ?
C11 H11 0.9300 . ?
C12 C13 1.390(6) . ?
C12 H12 0.9300 . ?
C13 N2 1.365(6) . ?
N2 H2B 0.81(5) . ?
N2 H2A 0.84(6) . ?

loop_
_geom_hbond_atom_site_label_D
_geom_hbond_atom_site_label_H
_geom_hbond_atom_site_label_A
_geom_hbond_distance_DH
_geom_hbond_distance_HA
_geom_hbond_distance_DA
_geom_hbond_angle_DHA
_geom_hbond_site_symmetry_A
N1 H1A O1 0.96(4) 2.05(4) 2.993(4) 168(3) 2
N2 H2B O2 0.81(5) 2.44(5) 3.235(6) 166(5) .
N2 H2A O2 0.84(6) 2.30(6) 3.091(5) 158(6) 3_666

loop_
_geom_torsion_atom_site_label_1
_geom_torsion_atom_site_label_2
_geom_torsion_atom_site_label_3
_geom_torsion_atom_site_label_4
_geom_torsion
_geom_torsion_site_symmetry_1
_geom_torsion_site_symmetry_2
_geom_torsion_site_symmetry_3
_geom_torsion_site_symmetry_4
_geom_torsion_publ_flag
C6 C1 C2 C3 -0.1(8) . . . . ?
S1 C1 C2 C3 177.6(4) . . . . ?
C1 C2 C3 C4 -0.3(9) . . . . ?
C2 C3 C4 C5 0.8(9) . . . . ?
C2 C3 C4 C40 -176.9(5) . . . . ?
C3 C4 C5 C6 -1.1(7) . . . . ?
C40 C4 C5 C6 176.6(4) . . . . ?
C2 C1 C6 C5 -0.2(7) . . . . ?
S1 C1 C6 C5 -177.8(3) . . . . ?
C4 C5 C6 C1 0.8(7) . . . . ?
C2 C1 S1 O2 12.4(4) . . . . ?
C6 C1 S1 O2 -170.0(3) . . . . ?
C2 C1 S1 O1 143.7(4) . . . . ?
C6 C1 S1 O1 -38.7(4) . . . . ?
C2 C1 S1 N1 -102.6(4) . . . . ?
C6 C1 S1 N1 75.0(4) . . . . ?
O2 S1 N1 C7 -49.2(3) . . . . ?
O1 S1 N1 C7 -178.0(3) . . . . ?
C1 S1 N1 C7 66.7(3) . . . . ?
S1 N1 C7 C8 142.9(3) . . . . ?
N1 C7 C8 C9 106.6(5) . . . . ?
N1 C7 C8 C13 -72.2(5) . . . . ?
C13 C8 C9 C10 0.5(7) . . . . ?
C7 C8 C9 C10 -178.3(4) . . . . ?
C8 C9 C10 C11 0.7(8) . . . . ?
C9 C10 C11 C12 -0.9(9) . . . . ?
C10 C11 C12 C13 -0.1(8) . . . . ?
C11 C12 C13 N2 -176.9(5) . . . . ?
C11 C12 C13 C8 1.3(7) . . . . ?
C9 C8 C13 N2 176.8(4) . . . . ?
C7 C8 C13 N2 -4.4(6) . . . . ?
C9 C8 C13 C12 -1.4(6) . . . . ?
C7 C8 C13 C12 177.4(4) . . . . ?

loop_
_cod_related_entry_id
_cod_related_entry_database
_cod_related_entry_code
1 ChemSpider 21141589
